data_7033615
loop_
_publ_author_name
'Davis, Kimberley J.'
'Richardson, Christopher'
'Beck, Jennifer L.'
'Knowles, Brett M.'
'Gu\'edin, Aurore'
'Mergny, Jean-Louis'
'Willis, Anthony C.'
'Ralph, Stephen F.'

_publ_section_title
;
 Synthesis and characterisation of nickel Schiff base complexes containing
 the meso-1,2-diphenylethylenediamine moiety: selective interactions with
 a tetramolecular DNA quadruplex.
;
_journal_issue 7
_journal_name_full 'Dalton transactions (Cambridge, England : 2003)'
_journal_page_first 3136
_journal_page_last 3150
_journal_paper_doi 10.1039/c4dt02926g
_journal_volume 44
_journal_year 2015
_chemical_compound_source 'from U of Wollongong'
_chemical_formula_moiety 'C28 H22 N2 Ni O4, 2(H2 O)'
_chemical_formula_sum 'C28 H26 N2 Ni O6'
_chemical_formula_weight 545.23
_space_group_IT_number 14
_symmetry_cell_setting monoclinic
_symmetry_Int_Tables_number 14
_symmetry_space_group_name_Hall '-P 2ybc'
_symmetry_space_group_name_H-M 'P 1 21/c 1'
_atom_sites_solution_hydrogens difmap
_atom_sites_solution_primary direct
_audit_creation_date 14-01-23
_audit_creation_method CRYSTALS_ver_14.40
_audit_update_record
;
2014-08-01 deposited with the CCDC.
2014-12-18 downloaded from the CCDC.
;
_cell_angle_alpha 90
_cell_angle_beta 91.0868(12)
_cell_angle_gamma 90
_cell_formula_units_Z 4
_cell_length_a 8.3098(1)
_cell_length_b 28.7045(6)
_cell_length_c 10.4088(2)
_cell_measurement_reflns_used 117964
_cell_measurement_temperature 200
_cell_measurement_theta_max 25
_cell_measurement_theta_min 3
_cell_volume 2482.35(8)
_computing_cell_refinement 'DENZO/SCALEPACK (Otwinowski & Minor, 1997)'
_computing_data_collection 'COLLECT (Nonius, 2001).'
_computing_data_reduction 'DENZO/SCALEPACK (Otwinowski & Minor, 1997)'
_computing_molecular_graphics
; 
ORTEP-II (Johnson 1976) in teXsan (MSC, 1992-1997)
;
_computing_publication_material 'CRYSTALS (Betteridge et al., 2003)'
_computing_structure_refinement 'CRYSTALS (Betteridge et al., 2003)'
_computing_structure_solution 'SIR92 (Altomare et al., 1994)'
_diffrn_ambient_temperature 200
_diffrn_measured_fraction_theta_full 0.998
_diffrn_measured_fraction_theta_max 0.998
_diffrn_measurement_device Area
_diffrn_measurement_device_type 'Nonius KappaCCD'
_diffrn_measurement_method '\f & \w scans'
_diffrn_radiation_monochromator graphite
_diffrn_radiation_type 'Mo K\a'
_diffrn_radiation_wavelength 0.71073
_diffrn_reflns_av_R_equivalents 0.067
_diffrn_reflns_limit_h_max 9
_diffrn_reflns_limit_h_min -9
_diffrn_reflns_limit_k_max 34
_diffrn_reflns_limit_k_min -34
_diffrn_reflns_limit_l_max 12
_diffrn_reflns_limit_l_min -12
_diffrn_reflns_number 35296
_diffrn_reflns_theta_full 24.992
_diffrn_reflns_theta_max 24.992
_diffrn_reflns_theta_min 2.552
_diffrn_standards_number 0
_exptl_absorpt_coefficient_mu 0.829
_exptl_absorpt_correction_T_max 0.957
_exptl_absorpt_correction_T_min 0.779
_exptl_absorpt_correction_type integration
_exptl_absorpt_process_details
;
via Gaussian method (Coppens, 1970) implemented in maXus (2000)
;
_exptl_crystal_colour brown
_exptl_crystal_density_diffrn 1.459
_exptl_crystal_density_method 'not measured'
_exptl_crystal_description plate
_exptl_crystal_F_000 1136
_exptl_crystal_size_max 0.410
_exptl_crystal_size_mid 0.250
_exptl_crystal_size_min 0.060
_refine_diff_density_max 0.49
_refine_diff_density_min -0.38
_refine_ls_extinction_method None
_refine_ls_goodness_of_fit_ref 1.0147
_refine_ls_hydrogen_treatment mixed
_refine_ls_matrix_type full
_refine_ls_number_parameters 352
_refine_ls_number_reflns 4362
_refine_ls_number_restraints 0
_refine_ls_R_factor_all 0.0480
_refine_ls_R_factor_gt 0.0361
_refine_ls_shift/su_max 0.0023567
_refine_ls_shift/su_mean 0.0004775
_refine_ls_structure_factor_coef Fsqd
_refine_ls_weighting_details
;
 Method= Modified Sheldrick 
 w=1/[\s^2^(F^2^) + ( 0.04P)^2^ + 2.49P] 
 ,where P=(max(Fo^2^,0) + 2Fc^2^)/3 
;
_refine_ls_weighting_scheme calc
_refine_ls_wR_factor_all 0.0933
_refine_ls_wR_factor_gt 0.0880
_refine_ls_wR_factor_ref 0.0933
_reflns_limit_h_max 9
_reflns_limit_h_min -9
_reflns_limit_k_max 34
_reflns_limit_k_min 0
_reflns_limit_l_max 12
_reflns_limit_l_min 0
_reflns_number_gt 3613
_reflns_number_total 4362
_reflns_threshold_expression I>2.0\s(I)
_oxford_diffrn_Wilson_B_factor 2.36
_oxford_diffrn_Wilson_scale 8.20
_oxford_refine_ls_r_factor_ref 0.0480
_oxford_refine_ls_scale 0.3833(4)
_oxford_reflns_number_all 4362
_oxford_reflns_threshold_expression_ref I>-10.0\s(I)
_oxford_structure_analysis_title '7111529 ral1102'
_cod_data_source_file c4dt02926g2.cif
_cod_data_source_block ral1102_relabel2
_cod_depositor_comments 'Adding full bibliography for 7033613--7033615.cif.'
_cod_original_sg_symbol_Hall '-P 2ybc '
_cod_original_sg_symbol_H-M 'P 21/c'
_cod_database_code 7033615

loop_
_symmetry_equiv_pos_as_xyz
x,y,z
-x,-y,-z
-x,y+1/2,-z+1/2
x,-y+1/2,z+1/2

loop_
_atom_site_label
_atom_site_type_symbol
_atom_site_fract_x
_atom_site_fract_y
_atom_site_fract_z
_atom_site_U_iso_or_equiv
_atom_site_occupancy
_atom_site_adp_type
_atom_site_refinement_flags_posn
Ni1 Ni 0.24634(4) 0.583000(11) 0.37191(3) 0.0312 1.0000 Uani .
O1 O 0.1081(2) 0.57507(6) 0.23342(17) 0.0384 1.0000 Uani .
O2 O 0.37891(19) 0.54334(6) 0.28013(16) 0.0352 1.0000 Uani .
O3 O -0.3519(2) 0.59485(8) -0.0361(2) 0.0504 1.0000 Uani .
O4 O 0.8555(2) 0.46233(7) 0.1701(2) 0.0427 1.0000 Uani .
O51 O -0.2045(3) 0.53582(8) -0.1946(2) 0.0522 1.0000 Uani .
O52 O 0.6903(3) 0.42140(10) -0.0089(2) 0.0645 1.0000 Uani .
N1 N 0.1072(2) 0.62009(7) 0.4656(2) 0.0325 1.0000 Uani .
N2 N 0.3940(2) 0.59303(7) 0.5027(2) 0.0336 1.0000 Uani .
C1 C -0.0326(3) 0.59544(9) 0.2131(3) 0.0328 1.0000 Uani .
C2 C -0.1155(3) 0.58605(9) 0.0975(3) 0.0353 1.0000 Uani .
C3 C -0.2657(3) 0.60459(9) 0.0730(3) 0.0370 1.0000 Uani .
C4 C -0.3378(3) 0.63470(9) 0.1620(3) 0.0399 1.0000 Uani .
C5 C -0.2580(3) 0.64429(9) 0.2742(3) 0.0357 1.0000 Uani .
C6 C -0.1053(3) 0.62540(8) 0.3040(2) 0.0316 1.0000 Uani .
C7 C -0.0336(3) 0.63447(9) 0.4267(3) 0.0338 1.0000 Uani .
C8 C 0.1656(3) 0.62846(9) 0.6002(2) 0.0357 1.0000 Uani .
C9 C 0.3499(3) 0.63103(9) 0.5923(3) 0.0366 1.0000 Uani .
C10 C 0.5340(3) 0.57367(9) 0.5177(2) 0.0339 1.0000 Uani .
C11 C 0.6042(3) 0.54220(8) 0.4298(2) 0.0305 1.0000 Uani .
C12 C 0.7607(3) 0.52632(9) 0.4555(3) 0.0355 1.0000 Uani .
C13 C 0.8426(3) 0.49957(9) 0.3702(3) 0.0370 1.0000 Uani .
C14 C 0.7670(3) 0.48755(9) 0.2535(3) 0.0335 1.0000 Uani .
C15 C 0.6108(3) 0.50155(9) 0.2259(2) 0.0327 1.0000 Uani .
C16 C 0.5266(3) 0.52964(8) 0.3123(2) 0.0312 1.0000 Uani .
C17 C 0.0884(3) 0.66764(9) 0.6753(3) 0.0371 1.0000 Uani .
C18 C 0.0837(3) 0.71380(10) 0.6356(3) 0.0433 1.0000 Uani .
C19 C 0.0159(4) 0.74779(10) 0.7114(3) 0.0495 1.0000 Uani .
C20 C -0.0494(4) 0.73621(11) 0.8276(3) 0.0532 1.0000 Uani .
C21 C -0.0455(5) 0.69101(12) 0.8685(3) 0.0639 1.0000 Uani .
C22 C 0.0223(4) 0.65661(11) 0.7929(3) 0.0532 1.0000 Uani .
C23 C 0.4204(3) 0.67636(10) 0.5441(3) 0.0398 1.0000 Uani .
C24 C 0.3722(3) 0.69666(10) 0.4283(3) 0.0453 1.0000 Uani .
C25 C 0.4334(4) 0.73880(11) 0.3887(3) 0.0541 1.0000 Uani .
C26 C 0.5488(4) 0.76120(13) 0.4632(4) 0.0658 1.0000 Uani .
C27 C 0.6037(4) 0.74113(13) 0.5742(4) 0.0674 1.0000 Uani .
C28 C 0.5405(4) 0.69860(11) 0.6159(3) 0.0522 1.0000 Uani .
H21 H -0.0701 0.5664 0.0372 0.0418 1.0000 Uiso R
H31 H -0.303(5) 0.5776(13) -0.080(4) 0.0762 1.0000 Uiso .
H41 H 0.800(4) 0.4552(12) 0.103(3) 0.0630 1.0000 Uiso .
H42 H -0.4384 0.6462 0.1460 0.0473 1.0000 Uiso R
H51 H -0.3040 0.6635 0.3333 0.0426 1.0000 Uiso R
H71 H -0.0953 0.6523 0.4855 0.0412 1.0000 Uiso R
H81 H 0.1409 0.6002 0.6465 0.0427 1.0000 Uiso R
H91 H 0.3972 0.6239 0.6726 0.0435 1.0000 Uiso R
H101 H 0.5935 0.5809 0.5940 0.0403 1.0000 Uiso R
H121 H 0.8093 0.5342 0.5322 0.0424 1.0000 Uiso R
H131 H 0.9469 0.4910 0.3867 0.0437 1.0000 Uiso R
H151 H 0.5628 0.4927 0.1489 0.0383 1.0000 Uiso R
H181 H 0.1260 0.7222 0.5584 0.0515 1.0000 Uiso R
H191 H 0.0150 0.7789 0.6823 0.0603 1.0000 Uiso R
H201 H -0.0980 0.7581 0.8762 0.0639 1.0000 Uiso R
H211 H -0.0899 0.6831 0.9465 0.0774 1.0000 Uiso R
H221 H 0.0219 0.6253 0.8195 0.0648 1.0000 Uiso R
H241 H 0.2958 0.6815 0.3752 0.0543 1.0000 Uiso R
H251 H 0.3953 0.7516 0.3082 0.0652 1.0000 Uiso R
H261 H 0.5921 0.7908 0.4377 0.0793 1.0000 Uiso R
H271 H 0.6864 0.7559 0.6250 0.0808 1.0000 Uiso R
H281 H 0.5793 0.6833 0.6921 0.0624 1.0000 Uiso R
H511 H -0.120(5) 0.5313(14) -0.182(4) 0.0773 1.0000 Uiso .
H512 H -0.245(5) 0.5085(14) -0.212(4) 0.0775 1.0000 Uiso .
H521 H 0.594(5) 0.4166(15) -0.017(4) 0.0969 1.0000 Uiso .
H522 H 0.712(5) 0.4267(16) -0.083(5) 0.0980 1.0000 Uiso .

loop_
_atom_site_aniso_label
_atom_site_aniso_U_11
_atom_site_aniso_U_22
_atom_site_aniso_U_33
_atom_site_aniso_U_23
_atom_site_aniso_U_13
_atom_site_aniso_U_12
Ni1 0.02636(18) 0.03492(19) 0.03223(19) -0.00518(15) -0.00195(13) 0.00533(14)
O1 0.0276(9) 0.0474(11) 0.0402(10) -0.0095(9) -0.0041(8) 0.0101(8)
O2 0.0257(9) 0.0440(10) 0.0355(10) -0.0075(8) -0.0047(7) 0.0089(8)
O3 0.0346(11) 0.0648(15) 0.0513(13) -0.0156(11) -0.0135(9) 0.0127(10)
O4 0.0298(10) 0.0513(12) 0.0470(12) -0.0111(10) -0.0015(8) 0.0122(8)
O51 0.0360(11) 0.0577(14) 0.0627(14) -0.0227(11) -0.0059(11) 0.0048(10)
O52 0.0525(14) 0.100(2) 0.0410(12) -0.0140(13) 0.0035(11) -0.0094(14)
N1 0.0305(11) 0.0328(11) 0.0342(12) -0.0026(9) 0.0006(9) 0.0003(9)
N2 0.0310(11) 0.0355(12) 0.0342(12) -0.0035(9) 0.0007(9) 0.0058(9)
C1 0.0238(13) 0.0349(14) 0.0398(15) 0.0014(11) -0.0006(11) 0.0002(10)
C2 0.0288(13) 0.0384(15) 0.0388(15) -0.0049(12) -0.0006(11) 0.0046(11)
C3 0.0309(14) 0.0399(15) 0.0399(15) -0.0003(12) -0.0051(11) 0.0006(11)
C4 0.0269(13) 0.0390(15) 0.0535(18) 0.0001(13) -0.0025(12) 0.0064(11)
C5 0.0313(13) 0.0310(14) 0.0449(16) -0.0034(12) 0.0028(12) 0.0051(11)
C6 0.0273(13) 0.0282(13) 0.0394(15) -0.0005(11) 0.0023(11) 0.0018(10)
C7 0.0302(13) 0.0297(13) 0.0416(15) -0.0026(11) 0.0042(11) -0.0003(10)
C8 0.0410(15) 0.0348(14) 0.0314(14) -0.0002(11) 0.0007(11) 0.0031(11)
C9 0.0372(14) 0.0415(15) 0.0309(14) -0.0070(12) -0.0047(11) 0.0068(12)
C10 0.0313(14) 0.0373(15) 0.0328(14) -0.0014(11) -0.0048(11) 0.0010(11)
C11 0.0276(13) 0.0309(13) 0.0328(14) 0.0013(11) -0.0012(10) 0.0016(10)
C12 0.0334(14) 0.0361(14) 0.0369(15) 0.0005(12) -0.0086(11) 0.0021(11)
C13 0.0249(13) 0.0403(15) 0.0454(16) 0.0007(13) -0.0056(11) 0.0068(11)
C14 0.0290(13) 0.0318(14) 0.0398(15) 0.0001(11) 0.0025(11) 0.0043(10)
C15 0.0293(13) 0.0364(14) 0.0323(14) -0.0014(11) -0.0028(11) 0.0018(11)
C16 0.0261(12) 0.0322(13) 0.0354(14) 0.0020(11) -0.0016(10) 0.0022(10)
C17 0.0362(14) 0.0394(15) 0.0358(15) -0.0052(12) -0.0004(12) 0.0052(11)
C18 0.0452(16) 0.0416(16) 0.0433(16) -0.0015(13) 0.0059(13) 0.0056(13)
C19 0.0502(18) 0.0395(17) 0.059(2) -0.0021(14) 0.0009(15) 0.0075(13)
C20 0.064(2) 0.0473(18) 0.0486(19) -0.0123(15) 0.0075(16) 0.0160(15)
C21 0.085(3) 0.061(2) 0.0464(19) -0.0006(16) 0.0226(18) 0.0176(18)
C22 0.069(2) 0.0452(18) 0.0457(18) 0.0023(14) 0.0163(16) 0.0138(15)
C23 0.0304(14) 0.0422(16) 0.0466(17) -0.0149(13) 0.0011(12) 0.0031(12)
C24 0.0377(15) 0.0493(17) 0.0488(18) -0.0022(14) -0.0008(13) -0.0065(13)
C25 0.0522(19) 0.0539(19) 0.057(2) 0.0021(16) 0.0093(15) -0.0081(15)
C26 0.064(2) 0.061(2) 0.073(3) -0.0060(19) 0.0111(19) -0.0197(18)
C27 0.056(2) 0.072(2) 0.074(3) -0.020(2) -0.0030(18) -0.0264(18)
C28 0.0465(17) 0.058(2) 0.0513(19) -0.0159(15) -0.0050(14) -0.0016(15)

loop_
_atom_type_symbol
_atom_type_scat_dispersion_real
_atom_type_scat_dispersion_imag
_atom_type_scat_Cromer_Mann_a1
_atom_type_scat_Cromer_Mann_b1
_atom_type_scat_Cromer_Mann_a2
_atom_type_scat_Cromer_Mann_b2
_atom_type_scat_Cromer_Mann_a3
_atom_type_scat_Cromer_Mann_b3
_atom_type_scat_Cromer_Mann_a4
_atom_type_scat_Cromer_Mann_b4
_atom_type_scat_Cromer_Mann_c
_atom_type_scat_source
C 0.0033 0.0016 2.3100 20.8439 1.0200 10.2075 1.5886 0.5687 0.8650 51.6512 0.2156 'International Tables Vol C 4.2.6.8 and 6.1.1.4'
H 0.0000 0.0000 0.4930 10.5109 0.3229 26.1257 0.1402 3.1424 0.0408 57.7998 0.0030 'International Tables Vol C 4.2.6.8 and 6.1.1.4'
N 0.0061 0.0033 12.2126 0.0057 3.1322 9.8933 2.0125 28.9975 1.1663 0.5826 -11.5290 'International Tables Vol C 4.2.6.8 and 6.1.1.4'
Ni 0.3393 1.1124 12.8376 3.8785 7.2920 0.2565 4.4438 12.1763 2.3800 66.3421 1.0341 'International Tables Vol C 4.2.6.8 and 6.1.1.4'
O 0.0106 0.0060 3.0485 13.2771 2.2868 5.7011 1.5463 0.3239 0.8670 32.9089 0.2508 'International Tables Vol C 4.2.6.8 and 6.1.1.4'

loop_
_exptl_crystal_face_index_h
_exptl_crystal_face_index_k
_exptl_crystal_face_index_l
_exptl_crystal_face_perp_dist
1 0 0 0.170
-1 0 0 0.240
0 1 0 0.150
0 -1 0 0.100
0 0 1 0.010
1 2 0 0.140
-1 -2 0 0.157
-1 -5 -3 0.043
1 5 3 0.029
0 -1 -1 0.056

loop_
_geom_angle_atom_site_label_1
_geom_angle_atom_site_label_2
_geom_angle_atom_site_label_3
_geom_angle
_geom_angle_publ_flag
O1 Ni1 O2 83.63(7) yes
O1 Ni1 N1 95.53(8) yes
O2 Ni1 N1 177.09(9) yes
O1 Ni1 N2 176.00(9) yes
O2 Ni1 N2 94.74(8) yes
N1 Ni1 N2 86.28(9) yes
Ni1 O1 C1 127.47(17) yes
Ni1 O2 C16 127.29(16) yes
C3 O3 H31 110(3) no
C14 O4 H41 111(2) no
H511 O51 H512 104(4) no
H521 O52 H522 100(4) no
Ni1 N1 C7 125.70(18) yes
Ni1 N1 C8 112.92(15) yes
C7 N1 C8 121.1(2) yes
Ni1 N2 C9 114.26(16) yes
Ni1 N2 C10 127.39(18) yes
C9 N2 C10 118.1(2) yes
O1 C1 C2 118.1(2) yes
O1 C1 C6 123.2(2) yes
C2 C1 C6 118.7(2) yes
C1 C2 C3 120.9(2) yes
C1 C2 H21 119.8 no
C3 C2 H21 119.2 no
C2 C3 O3 122.4(2) yes
C2 C3 C4 120.7(2) yes
O3 C3 C4 116.8(2) yes
C3 C4 C5 118.9(2) yes
C3 C4 H42 120.2 no
C5 C4 H42 120.9 no
C4 C5 C6 122.2(2) yes
C4 C5 H51 119.8 no
C6 C5 H51 118.0 no
C1 C6 C5 118.6(2) yes
C1 C6 C7 122.2(2) yes
C5 C6 C7 119.2(2) yes
C6 C7 N1 125.5(2) yes
C6 C7 H71 116.9 no
N1 C7 H71 117.6 no
N1 C8 C9 105.3(2) yes
N1 C8 C17 118.0(2) yes
C9 C8 C17 115.0(2) yes
N1 C8 H81 105.3 no
C9 C8 H81 106.7 no
C17 C8 H81 105.6 no
C8 C9 N2 104.9(2) yes
C8 C9 C23 116.8(2) yes
N2 C9 C23 108.8(2) yes
C8 C9 H91 110.0 no
N2 C9 H91 107.2 no
C23 C9 H91 108.8 no
N2 C10 C11 125.1(2) yes
N2 C10 H101 117.3 no
C11 C10 H101 117.7 no
C10 C11 C12 118.4(2) yes
C10 C11 C16 122.1(2) yes
C12 C11 C16 119.2(2) yes
C11 C12 C13 122.1(2) yes
C11 C12 H121 118.6 no
C13 C12 H121 119.3 no
C12 C13 C14 118.8(2) yes
C12 C13 H131 120.8 no
C14 C13 H131 120.3 no
C13 C14 O4 116.5(2) yes
C13 C14 C15 120.8(2) yes
O4 C14 C15 122.7(2) yes
C14 C15 C16 120.7(2) yes
C14 C15 H151 119.2 no
C16 C15 H151 120.1 no
C11 C16 C15 118.3(2) yes
C11 C16 O2 123.1(2) yes
C15 C16 O2 118.6(2) yes
C8 C17 C18 124.3(2) yes
C8 C17 C22 117.6(2) yes
C18 C17 C22 118.1(3) yes
C17 C18 C19 120.9(3) yes
C17 C18 H181 120.2 no
C19 C18 H181 118.9 no
C18 C19 C20 120.2(3) yes
C18 C19 H191 119.1 no
C20 C19 H191 120.7 no
C19 C20 C21 119.7(3) yes
C19 C20 H201 120.7 no
C21 C20 H201 119.5 no
C20 C21 C22 120.4(3) yes
C20 C21 H211 119.9 no
C22 C21 H211 119.6 no
C17 C22 C21 120.6(3) yes
C17 C22 H221 118.7 no
C21 C22 H221 120.7 no
C9 C23 C24 122.6(2) yes
C9 C23 C28 119.6(3) yes
C24 C23 C28 117.8(3) yes
C23 C24 C25 121.6(3) yes
C23 C24 H241 119.7 no
C25 C24 H241 118.7 no
C24 C25 C26 119.8(3) yes
C24 C25 H251 118.6 no
C26 C25 H251 121.6 no
C25 C26 C27 119.8(3) yes
C25 C26 H261 121.0 no
C27 C26 H261 119.2 no
C26 C27 C28 120.7(3) yes
C26 C27 H271 120.4 no
C28 C27 H271 118.9 no
C27 C28 C23 120.2(3) yes
C27 C28 H281 122.4 no
C23 C28 H281 117.4 no

loop_
_geom_bond_atom_site_label_1
_geom_bond_atom_site_label_2
_geom_bond_distance
_geom_bond_publ_flag
Ni1 O1 1.8403(17) yes
Ni1 O2 1.8607(17) yes
Ni1 N1 1.862(2) yes
Ni1 N2 1.838(2) yes
O1 C1 1.321(3) yes
O2 C16 1.325(3) yes
O3 C3 1.359(3) yes
O3 H31 0.79(4) no
O4 C14 1.358(3) yes
O4 H41 0.85(3) no
O51 H511 0.72(4) no
O51 H512 0.87(4) no
O52 H521 0.82(4) no
O52 H522 0.81(5) no
N1 C7 1.298(3) yes
N1 C8 1.494(3) yes
N2 C9 1.485(3) yes
N2 C10 1.296(3) yes
C1 C2 1.402(4) yes
C1 C6 1.422(4) yes
C2 C3 1.377(4) yes
C2 H21 0.929 no
C3 C4 1.409(4) yes
C4 C5 1.360(4) yes
C4 H42 0.911 no
C5 C6 1.409(3) yes
C5 H51 0.914 no
C6 C7 1.423(4) yes
C7 H71 0.955 no
C8 C9 1.537(4) yes
C8 C17 1.518(4) yes
C8 H81 0.967 no
C9 C23 1.516(4) yes
C9 H91 0.940 no
C10 C11 1.419(4) yes
C10 H101 0.951 no
C11 C12 1.399(3) yes
C11 C16 1.418(3) yes
C12 C13 1.365(4) yes
C12 H121 0.917 no
C13 C14 1.400(4) yes
C13 H131 0.915 no
C14 C15 1.383(3) yes
C15 C16 1.405(4) yes
C15 H151 0.924 no
C17 C18 1.388(4) yes
C17 C22 1.389(4) yes
C18 C19 1.381(4) yes
C18 H181 0.915 no
C19 C20 1.375(4) yes
C19 H191 0.943 no
C20 C21 1.366(5) yes
C20 H201 0.907 no
C21 C22 1.388(4) yes
C21 H211 0.927 no
C22 H221 0.941 no
C23 C24 1.391(4) yes
C23 C28 1.391(4) yes
C24 C25 1.379(4) yes
C24 H241 0.941 no
C25 C26 1.381(5) yes
C25 H251 0.964 no
C26 C27 1.362(5) yes
C26 H261 0.963 no
C27 C28 1.401(5) yes
C27 H271 0.957 no
C28 H281 0.958 no

loop_
_geom_contact_atom_site_label_1
_geom_contact_atom_site_label_2
_geom_contact_distance
_geom_contact_site_symmetry_2
_geom_contact_publ_flag
O1 O52 2.903(3) 2_665 no
O1 O51 3.309(3) 2_565 no
O1 C13 3.422(3) 1_455 no
O2 O51 2.830(3) 2_565 no
O2 O52 3.044(3) 2_665 no
O3 O51 2.678(3) . no
O3 O52 2.897(3) 2_565 no
O4 O52 2.577(3) . no
O4 O51 2.907(3) 2_665 no
O4 C8 3.543(3) 2_666 no
O4 C22 3.581(4) 2_666 no
O51 C2 3.433(4) . no
O51 C3 3.459(4) . no
O51 C16 3.474(3) 2_565 no
O51 C15 3.552(4) 2_565 no
O52 C14 3.377(4) . no
O52 C15 3.430(3) . no
N2 C13 3.575(3) 2_666 no
C1 C13 3.374(4) 1_455 no
C1 C14 3.545(4) 1_455 no
C2 C14 3.412(4) 1_455 no
C2 C15 3.600(4) 1_455 no
C3 C15 3.521(4) 1_455 no
C4 C16 3.589(4) 1_455 no
C5 C11 3.549(4) 1_455 no
C6 C12 3.447(4) 1_455 no
C7 C12 3.559(4) 1_455 no
C10 C16 3.495(3) 2_666 no
C10 C11 3.564(4) 2_666 no
C11 C11 3.332(5) 2_666 no
C11 C16 3.571(3) 2_666 no
C25 C28 3.490(4) 4_564 no

loop_
_geom_hbond_atom_site_label_D
_geom_hbond_atom_site_label_H
_geom_hbond_atom_site_label_A
_geom_hbond_site_symmetry_A
_geom_hbond_angle_DHA
_geom_hbond_distance_DH
_geom_hbond_distance_HA
_geom_hbond_distance_DA
_geom_hbond_publ_flag
O3 H31 O51 . 174(4) 0.79(4) 1.89(4) 2.678(4) yes
O4 H41 O52 . 160(3) 0.85(3) 1.76(3) 2.577(4) yes
O51 H511 O4 2_665 163(4) 0.72(4) 2.21(4) 2.907(4) yes
O51 H512 O2 2_565 164(4) 0.87(4) 1.98(4) 2.830(4) yes
O52 H521 O3 2_565 159(4) 0.82(4) 2.12(5) 2.897(4) yes
O52 H522 O1 2_665 147(4) 0.81(5) 2.19(5) 2.903(4) yes
O52 H522 O2 2_665 147(4) 0.81(5) 2.34(4) 3.043(4) yes

loop_
_geom_torsion_atom_site_label_1
_geom_torsion_atom_site_label_2
_geom_torsion_atom_site_label_3
_geom_torsion_atom_site_label_4
_geom_torsion
_geom_torsion_publ_flag
Ni1 O1 C1 C2 177.0(2) no
Ni1 O1 C1 C6 -4.6(4) no
Ni1 O2 C16 C11 3.3(3) no
Ni1 O2 C16 C15 -176.4(2) no
Ni1 N1 C7 C6 -1.7(4) no
Ni1 N1 C8 C9 34.4(2) no
Ni1 N1 C8 C17 164.3(2) no
Ni1 N2 C9 C8 34.6(2) no
Ni1 N2 C9 C23 -90.9(2) no
Ni1 N2 C10 C11 3.7(4) no
O1 Ni1 O2 C16 177.3(2) no
O1 Ni1 N1 C7 -3.4(2) no
O1 Ni1 N1 C8 170.5(2) no
O1 C1 C2 C3 177.2(2) no
O1 C1 C6 C5 -178.2(2) no
O1 C1 C6 C7 -2.2(4) no
O2 Ni1 O1 C1 -176.2(2) no
O2 Ni1 N2 C9 169.4(2) no
O2 Ni1 N2 C10 -4.4(2) no
O2 C16 C11 C10 -5.2(4) no
O2 C16 C11 C12 -179.7(2) no
O2 C16 C15 C14 178.0(2) no
O3 C3 C2 C1 -177.6(3) no
O3 C3 C4 C5 178.0(2) no
O4 C14 C13 C12 177.7(2) no
O4 C14 C15 C16 -176.7(2) no
N1 Ni1 O1 C1 6.6(2) no
N1 Ni1 N2 C9 -13.3(2) no
N1 Ni1 N2 C10 172.9(2) no
N1 C7 C6 C1 5.5(4) no
N1 C7 C6 C5 -178.5(2) no
N1 C8 C9 N2 -41.8(2) no
N1 C8 C9 C23 78.6(3) no
N1 C8 C17 C18 -57.1(3) no
N1 C8 C17 C22 124.8(3) no
N2 Ni1 O2 C16 1.0(2) no
N2 Ni1 N1 C7 173.0(2) no
N2 Ni1 N1 C8 -13.1(2) no
N2 C9 C8 C17 -173.4(2) no
N2 C9 C23 C24 64.8(3) no
N2 C9 C23 C28 -113.8(3) no
N2 C10 C11 C12 176.2(2) no
N2 C10 C11 C16 1.7(4) no
C1 C2 C3 C4 2.0(4) no
C1 C6 C5 C4 0.2(4) no
C2 C1 C6 C5 0.2(4) no
C2 C1 C6 C7 176.2(2) no
C2 C3 C4 C5 -1.6(4) no
C3 C2 C1 C6 -1.3(4) no
C3 C4 C5 C6 0.5(4) no
C4 C5 C6 C7 -175.9(3) no
C6 C7 N1 C8 -175.1(2) no
C7 N1 C8 C9 -151.3(2) no
C7 N1 C8 C17 -21.4(3) no
C8 C9 N2 C10 -150.9(2) no
C8 C9 C23 C24 -53.5(4) no
C8 C9 C23 C28 127.9(3) no
C8 C17 C18 C19 -177.8(3) no
C8 C17 C22 C21 177.9(3) no
C9 N2 C10 C11 -169.9(2) no
C9 C8 C17 C18 68.2(3) no
C9 C8 C17 C22 -109.9(3) no
C9 C23 C24 C25 177.4(3) no
C9 C23 C28 C27 -178.3(3) no
C10 N2 C9 C23 83.5(3) no
C10 C11 C12 C13 -173.7(2) no
C10 C11 C16 C15 174.4(2) no
C11 C12 C13 C14 -0.2(4) no
C11 C16 C15 C14 -1.7(4) no
C12 C11 C16 C15 -0.0(3) no
C12 C13 C14 C15 -1.5(4) no
C13 C12 C11 C16 1.0(4) no
C13 C14 C15 C16 2.4(4) no
C17 C8 C9 C23 -53.1(3) no
C17 C18 C19 C20 -0.5(5) no
C17 C22 C21 C20 0.6(5) no
C18 C17 C22 C21 -0.4(5) no
C18 C19 C20 C21 0.7(5) no
C19 C18 C17 C22 0.3(4) no
C19 C20 C21 C22 -0.7(5) no
C23 C24 C25 C26 1.8(5) no
C23 C28 C27 C26 -0.1(5) no
C24 C23 C28 C27 3.0(5) no
C24 C25 C26 C27 1.2(5) no
C25 C24 C23 C28 -3.9(4) no
C25 C26 C27 C28 -2.1(5) no
